data_4517421
loop_
_publ_author_name
'Sosorev, Andrey Yu'
'Trukhanov, Vasiliy A.'
'Maslennikov, Dmitry R.'
'Borshchev, Oleg V.'
'Polyakov, Roman A.'
'Skorotetcky, Maxim S.'
'Surin, Nikolay M.'
'Kazantsev, Maxim S.'
'Dominskiy, Dmitry I.'
'Tafeenko, Viktor A.'
'Ponomarenko, Sergey A.'
'Paraschuk, Dmitry Yu'

_publ_section_title
;
 Fluorinated Thiophene-Phenylene Co-Oligomers for Optoelectronic Devices.
;
_journal_issue 8
_journal_name_full 'ACS applied materials &amp; interfaces'
_journal_page_first 9507
_journal_page_last 9519
_journal_paper_doi 10.1021/acsami.9b20295
_journal_volume 12
_journal_year 2020
_chemical_formula_sum 'C26 H8 F10 S2'
_chemical_formula_weight 574.44
_space_group_crystal_system monoclinic
_space_group_IT_number 9
_space_group_name_Hall 'C -2yc'
_space_group_name_H-M_alt 'C 1 c 1'
_atom_sites_solution_hydrogens geom
_audit_creation_method SHELXL-2014/7
_cell_angle_alpha 90
_cell_angle_beta 96.300(10)
_cell_angle_gamma 90
_cell_formula_units_Z 4
_cell_length_a 7.3420(10)
_cell_length_b 25.736(5)
_cell_length_c 11.628(4)
_cell_measurement_temperature 293(2)
_cell_volume 2183.9(9)
_computing_structure_refinement 'SHELXL-2014/7 (Sheldrick, 2014)'
_diffrn_ambient_temperature 293(2)
_diffrn_measured_fraction_theta_full 0.757
_diffrn_measured_fraction_theta_max 0.757
_diffrn_radiation_type CuK\a
_diffrn_radiation_wavelength 1.54186
_diffrn_reflns_av_R_equivalents 0.0698
_diffrn_reflns_av_unetI/netI 0.1001
_diffrn_reflns_Laue_measured_fraction_full 0.757
_diffrn_reflns_Laue_measured_fraction_max 0.757
_diffrn_reflns_limit_h_max 4
_diffrn_reflns_limit_h_min -8
_diffrn_reflns_limit_k_max 29
_diffrn_reflns_limit_k_min -29
_diffrn_reflns_limit_l_max 13
_diffrn_reflns_limit_l_min -13
_diffrn_reflns_number 5257
_diffrn_reflns_point_group_measured_fraction_full 0.419
_diffrn_reflns_point_group_measured_fraction_max 0.419
_diffrn_reflns_theta_full 67.160
_diffrn_reflns_theta_max 67.159
_diffrn_reflns_theta_min 6.304
_exptl_absorpt_coefficient_mu 3.162
_exptl_crystal_density_diffrn 1.747
_exptl_crystal_F_000 1144
_refine_diff_density_max 0.265
_refine_diff_density_min -0.215
_refine_diff_density_rms 0.057
_refine_ls_abs_structure_details
;
 Classical Flack method preferred over Parsons because s.u. lower.
;
_refine_ls_abs_structure_Flack 0.02(5)
_refine_ls_extinction_coef 0.00092(17)
_refine_ls_extinction_expression Fc^*^=kFc[1+0.001xFc^2^\l^3^/sin(2\q)]^-1/4^
_refine_ls_extinction_method 'SHELXL-2014/7 (Sheldrick 2014'
_refine_ls_goodness_of_fit_ref 0.910
_refine_ls_hydrogen_treatment constr
_refine_ls_matrix_type full
_refine_ls_number_parameters 344
_refine_ls_number_reflns 1639
_refine_ls_number_restraints 2
_refine_ls_restrained_S_all 0.909
_refine_ls_R_factor_all 0.1020
_refine_ls_R_factor_gt 0.0491
_refine_ls_shift/su_max 0.000
_refine_ls_shift/su_mean 0.000
_refine_ls_structure_factor_coef Fsqd
_refine_ls_weighting_details 'w=1/[\s^2^(Fo^2^)+(0.0637P)^2^] where P=(Fo^2^+2Fc^2^)/3'
_refine_ls_weighting_scheme calc
_refine_ls_wR_factor_gt 0.1048
_refine_ls_wR_factor_ref 0.1356
_reflns_Friedel_coverage 0.102
_reflns_Friedel_fraction_full 0.078
_reflns_Friedel_fraction_max 0.078
_reflns_number_gt 896
_reflns_number_total 1639
_reflns_threshold_expression 'I > 2\s(I)'
_cod_data_source_file am9b20295_si_003.cif
_cod_data_source_block shelx
_cod_depositor_comments 'Adding full bibliography for 4517419--4517421.cif.'
_cod_original_sg_symbol_H-M 'C c'
_cod_database_code 4517421
_shelx_shelxl_version_number 2014/7
_shelx_space_group_comment
;
The symmetry employed for this shelxl refinement is uniquely defined
by the following loop, which should always be used as a source of
symmetry information in preference to the above space-group names.
They are only intended as comments.
;

loop_
_space_group_symop_operation_xyz
'x, y, z'
'x, -y, z+1/2'
'x+1/2, y+1/2, z'
'x+1/2, -y+1/2, z+1/2'

loop_
_atom_site_label
_atom_site_type_symbol
_atom_site_fract_x
_atom_site_fract_y
_atom_site_fract_z
_atom_site_U_iso_or_equiv
_atom_site_adp_type
_atom_site_occupancy
_atom_site_site_symmetry_order
_atom_site_calc_flag
_atom_site_refinement_flags_posn
_atom_site_refinement_flags_adp
_atom_site_refinement_flags_occupancy
_atom_site_disorder_assembly
_atom_site_disorder_group
S1 S 0.6851(4) 0.59914(14) 0.8414(3) 0.0641(9) Uani 1 1 d . . . . .
S2 S 0.3251(4) 0.64997(14) 0.1663(3) 0.0662(9) Uani 1 1 d . . . . .
F1 F 0.8034(13) 0.7126(3) 1.1422(7) 0.097(3) Uani 1 1 d . . . . .
F2 F 0.9290(13) 0.6834(4) 1.3519(7) 0.111(3) Uani 1 1 d . . . . .
F3 F 0.9745(11) 0.5808(4) 1.4085(7) 0.104(3) Uani 1 1 d . . . . .
F4 F 0.8821(13) 0.5089(4) 1.2435(7) 0.119(3) Uani 1 1 d . . . . .
F5 F 0.7606(12) 0.5363(3) 1.0280(7) 0.103(3) Uani 1 1 d . . . . .
F6 F 0.1549(12) 0.7101(3) -0.0070(7) 0.101(3) Uani 1 1 d . . . . .
F7 F 0.0329(13) 0.7399(4) -0.2193(7) 0.110(3) Uani 1 1 d . . . . .
F8 F 0.0180(11) 0.6729(5) -0.3969(7) 0.110(4) Uani 1 1 d . . . . .
F9 F 0.1285(14) 0.5727(5) -0.3593(8) 0.117(4) Uani 1 1 d . . . . .
F10 F 0.2430(12) 0.5419(4) -0.1485(7) 0.099(3) Uani 1 1 d . . . . .
C2 C 0.7030(16) 0.6421(5) 0.9546(12) 0.057(3) Uani 1 1 d . . . . .
C3 C 0.6505(19) 0.6905(6) 0.9210(14) 0.075(4) Uani 1 1 d . . . . .
H3 H 0.6504 0.7188 0.9707 0.091 Uiso 1 1 calc R U . . .
C4 C 0.5960(19) 0.6928(7) 0.8008(15) 0.077(4) Uani 1 1 d . . . . .
H4 H 0.5569 0.7233 0.7629 0.093 Uiso 1 1 calc R U . . .
C5 C 0.6057(16) 0.6453(6) 0.7440(11) 0.059(4) Uani 1 1 d . . . . .
C6 C 0.7718(15) 0.6257(6) 1.0708(12) 0.059(3) Uani 1 1 d . . . . .
C7 C 0.820(2) 0.6611(6) 1.1639(14) 0.066(4) Uani 1 1 d . . . . .
C8 C 0.884(2) 0.6472(6) 1.2705(15) 0.081(5) Uani 1 1 d . . . . .
C9 C 0.909(2) 0.5956(7) 1.3002(14) 0.072(4) Uani 1 1 d . . . . .
C10 C 0.869(2) 0.5590(7) 1.2171(14) 0.079(5) Uani 1 1 d . . . . .
C11 C 0.8016(19) 0.5748(6) 1.1086(12) 0.068(4) Uani 1 1 d . . . . .
C12 C 0.2744(16) 0.6080(6) 0.0516(13) 0.061(4) Uani 1 1 d . . . . .
C13 C 0.3095(19) 0.5577(6) 0.0923(14) 0.074(4) Uani 1 1 d . . . . .
H13 H 0.2918 0.5287 0.0448 0.089 Uiso 1 1 calc R U . . .
C14 C 0.3734(19) 0.5542(7) 0.2098(14) 0.078(4) Uani 1 1 d . . . . .
H14 H 0.4031 0.5227 0.2467 0.094 Uiso 1 1 calc R U . . .
C15 C 0.3878(18) 0.5997(6) 0.2641(14) 0.064(4) Uani 1 1 d . . . . .
C16 C 0.2057(16) 0.6249(6) -0.0673(13) 0.063(4) Uani 1 1 d . . . . .
C17 C 0.153(2) 0.6739(8) -0.0910(15) 0.087(5) Uani 1 1 d . . . . .
C18 C 0.090(2) 0.6908(8) -0.2018(16) 0.081(4) Uani 1 1 d . . . . .
C19 C 0.079(2) 0.6572(9) -0.2921(15) 0.087(6) Uani 1 1 d . . . . .
C20 C 0.128(2) 0.6077(8) -0.2711(15) 0.081(5) Uani 1 1 d . . . . .
C21 C 0.195(2) 0.5940(6) -0.1580(16) 0.070(4) Uani 1 1 d . . . . .
C22 C 0.4464(18) 0.6128(6) 0.3834(12) 0.058(3) Uani 1 1 d . . . . .
C23 C 0.421(2) 0.6596(7) 0.4322(16) 0.090(5) Uani 1 1 d . . . . .
H23 H 0.3666 0.6856 0.3847 0.108 Uiso 1 1 calc R U . . .
C24 C 0.470(2) 0.6717(6) 0.5469(15) 0.085(4) Uani 1 1 d . . . . .
H24 H 0.4489 0.7048 0.5747 0.102 Uiso 1 1 calc R U . . .
C25 C 0.5520(18) 0.6342(6) 0.6198(12) 0.064(4) Uani 1 1 d . . . . .
C26 C 0.5820(18) 0.5851(6) 0.5733(14) 0.074(4) Uani 1 1 d . . . . .
H26 H 0.6385 0.5591 0.6202 0.089 Uiso 1 1 calc R U . . .
C27 C 0.5281(18) 0.5752(6) 0.4587(12) 0.071(4) Uani 1 1 d . . . . .
H27 H 0.5468 0.5422 0.4300 0.086 Uiso 1 1 calc R U . . .

loop_
_atom_site_aniso_label
_atom_site_aniso_U_11
_atom_site_aniso_U_22
_atom_site_aniso_U_33
_atom_site_aniso_U_23
_atom_site_aniso_U_13
_atom_site_aniso_U_12
S1 0.077(2) 0.061(2) 0.055(2) 0.0009(19) 0.0086(14) 0.0034(17)
S2 0.0769(18) 0.068(2) 0.053(2) -0.001(2) 0.0058(14) 0.0019(18)
F1 0.162(7) 0.058(5) 0.068(5) -0.011(4) 0.004(5) -0.012(5)
F2 0.153(9) 0.120(8) 0.054(6) -0.016(5) -0.010(5) -0.017(6)
F3 0.114(7) 0.131(9) 0.062(6) 0.016(5) -0.012(5) -0.013(6)
F4 0.176(9) 0.085(6) 0.087(6) 0.024(5) -0.023(6) 0.000(5)
F5 0.168(8) 0.069(6) 0.065(5) -0.003(4) -0.015(5) -0.001(5)
F6 0.155(8) 0.082(6) 0.068(5) 0.006(5) 0.015(4) 0.022(5)
F7 0.148(7) 0.103(7) 0.080(6) 0.017(5) 0.014(5) 0.032(6)
F8 0.121(7) 0.155(10) 0.050(6) 0.028(6) -0.007(5) 0.005(6)
F9 0.155(9) 0.134(9) 0.061(5) -0.027(6) 0.004(5) -0.003(6)
F10 0.126(6) 0.096(7) 0.074(5) -0.015(5) 0.004(4) 0.013(5)
C2 0.053(7) 0.060(9) 0.056(9) -0.010(6) 0.002(5) -0.001(5)
C3 0.101(10) 0.053(9) 0.073(10) -0.010(7) 0.011(7) 0.007(7)
C4 0.093(10) 0.070(11) 0.068(10) -0.002(8) 0.000(7) 0.005(7)
C5 0.055(6) 0.089(11) 0.030(7) 0.011(7) -0.009(5) 0.005(6)
C6 0.055(7) 0.073(10) 0.049(8) -0.002(7) 0.005(5) -0.008(6)
C7 0.079(8) 0.090(12) 0.027(7) -0.019(8) -0.004(5) -0.023(8)
C8 0.087(10) 0.072(11) 0.085(13) -0.019(10) 0.010(8) -0.016(8)
C9 0.076(8) 0.086(12) 0.055(11) 0.016(9) 0.010(7) 0.007(8)
C10 0.112(12) 0.064(11) 0.058(10) 0.007(8) -0.005(8) -0.005(8)
C11 0.091(9) 0.065(9) 0.043(9) -0.007(7) -0.009(6) -0.004(7)
C12 0.060(7) 0.078(11) 0.045(8) -0.006(7) 0.000(5) -0.002(6)
C13 0.098(9) 0.059(9) 0.062(9) -0.010(7) -0.003(6) 0.005(7)
C14 0.104(11) 0.070(10) 0.058(9) 0.012(8) -0.002(7) -0.001(8)
C15 0.066(8) 0.058(9) 0.071(11) 0.001(8) 0.018(6) -0.002(6)
C16 0.060(7) 0.068(10) 0.058(9) 0.002(8) 0.005(6) 0.003(7)
C17 0.100(11) 0.101(13) 0.063(11) -0.005(10) 0.024(8) 0.007(9)
C18 0.085(9) 0.082(12) 0.073(11) 0.002(9) -0.001(7) 0.016(7)
C19 0.074(10) 0.133(17) 0.051(11) 0.018(11) -0.004(7) -0.010(10)
C20 0.077(9) 0.120(16) 0.043(8) -0.008(9) -0.003(6) -0.014(9)
C21 0.080(9) 0.070(10) 0.060(9) -0.002(9) 0.007(6) 0.014(8)
C22 0.061(7) 0.060(9) 0.051(8) 0.006(7) 0.006(5) -0.003(6)
C23 0.129(13) 0.066(11) 0.075(12) 0.020(8) 0.011(9) 0.029(8)
C24 0.126(13) 0.060(10) 0.069(11) 0.002(9) 0.009(9) 0.008(8)
C25 0.077(8) 0.069(11) 0.049(9) 0.007(8) 0.013(6) 0.005(7)
C26 0.095(9) 0.063(10) 0.061(10) -0.004(7) -0.007(7) 0.015(7)
C27 0.099(10) 0.069(9) 0.044(8) 0.012(7) -0.002(7) 0.021(7)

loop_
_atom_type_symbol
_atom_type_description
_atom_type_scat_dispersion_real
_atom_type_scat_dispersion_imag
_atom_type_scat_source
C C 0.0181 0.0091 'International Tables Vol C Tables 4.2.6.8 and 6.1.1.4'
H H 0.0000 0.0000 'International Tables Vol C Tables 4.2.6.8 and 6.1.1.4'
F F 0.0727 0.0534 'International Tables Vol C Tables 4.2.6.8 and 6.1.1.4'
S S 0.3331 0.5567 'International Tables Vol C Tables 4.2.6.8 and 6.1.1.4'

loop_
_geom_angle_atom_site_label_1
_geom_angle_atom_site_label_2
_geom_angle_atom_site_label_3
_geom_angle
_geom_angle_site_symmetry_1
_geom_angle_site_symmetry_3
_geom_angle_publ_flag
C5 S1 C2 93.0(7) . . ?
C12 S2 C15 93.4(7) . . ?
C3 C2 C6 126.5(14) . . ?
C3 C2 S1 112.3(11) . . ?
C6 C2 S1 121.2(11) . . ?
C2 C3 C4 111.4(15) . . ?
C2 C3 H3 124.3 . . ?
C4 C3 H3 124.3 . . ?
C5 C4 C3 114.2(15) . . ?
C5 C4 H4 122.9 . . ?
C3 C4 H4 122.9 . . ?
C4 C5 C25 127.5(13) . . ?
C4 C5 S1 109.1(11) . . ?
C25 C5 S1 123.3(11) . . ?
C11 C6 C7 110.1(14) . . ?
C11 C6 C2 126.3(13) . . ?
C7 C6 C2 123.6(15) . . ?
C8 C7 F1 117.0(13) . . ?
C8 C7 C6 124.7(16) . . ?
F1 C7 C6 118.3(15) . . ?
C7 C8 F2 120.4(15) . . ?
C7 C8 C9 121.2(16) . . ?
F2 C8 C9 118.4(16) . . ?
F3 C9 C10 119.7(15) . . ?
F3 C9 C8 121.9(16) . . ?
C10 C9 C8 118.4(16) . . ?
F4 C10 C9 120.3(15) . . ?
F4 C10 C11 120.9(14) . . ?
C9 C10 C11 118.6(15) . . ?
C10 C11 F5 116.4(14) . . ?
C10 C11 C6 126.9(13) . . ?
F5 C11 C6 116.7(11) . . ?
C13 C12 C16 128.3(14) . . ?
C13 C12 S2 107.6(11) . . ?
C16 C12 S2 124.1(12) . . ?
C12 C13 C14 115.1(16) . . ?
C12 C13 H13 122.5 . . ?
C14 C13 H13 122.5 . . ?
C15 C14 C13 114.0(17) . . ?
C15 C14 H14 123.0 . . ?
C13 C14 H14 123.0 . . ?
C14 C15 C22 131.3(15) . . ?
C14 C15 S2 110.0(13) . . ?
C22 C15 S2 118.7(10) . . ?
C21 C16 C17 114.5(16) . . ?
C21 C16 C12 123.7(15) . . ?
C17 C16 C12 121.9(15) . . ?
C16 C17 F6 121.5(16) . . ?
C16 C17 C18 123.0(18) . . ?
F6 C17 C18 115.5(17) . . ?
F7 C18 C19 119.5(17) . . ?
F7 C18 C17 120.2(18) . . ?
C19 C18 C17 120.2(19) . . ?
F8 C19 C20 121.3(19) . . ?
F8 C19 C18 120(2) . . ?
C20 C19 C18 118.2(18) . . ?
C19 C20 F9 120.8(17) . . ?
C19 C20 C21 118.2(16) . . ?
F9 C20 C21 120.7(17) . . ?
C16 C21 F10 121.8(17) . . ?
C16 C21 C20 125.7(16) . . ?
F10 C21 C20 112.3(15) . . ?
C23 C22 C27 115.0(14) . . ?
C23 C22 C15 124.7(13) . . ?
C27 C22 C15 120.2(13) . . ?
C22 C23 C24 125.0(14) . . ?
C22 C23 H23 117.5 . . ?
C24 C23 H23 117.5 . . ?
C23 C24 C25 119.1(15) . . ?
C23 C24 H24 120.5 . . ?
C25 C24 H24 120.5 . . ?
C24 C25 C26 118.1(14) . . ?
C24 C25 C5 121.0(13) . . ?
C26 C25 C5 120.9(12) . . ?
C27 C26 C25 120.0(14) . . ?
C27 C26 H26 120.0 . . ?
C25 C26 H26 120.0 . . ?
C26 C27 C22 122.8(15) . . ?
C26 C27 H27 118.6 . . ?
C22 C27 H27 118.6 . . ?

loop_
_geom_bond_atom_site_label_1
_geom_bond_atom_site_label_2
_geom_bond_distance
_geom_bond_site_symmetry_2
_geom_bond_publ_flag
S1 C5 1.700(13) . ?
S1 C2 1.713(13) . ?
S2 C12 1.725(14) . ?
S2 C15 1.751(16) . ?
F1 C7 1.353(17) . ?
F2 C8 1.344(17) . ?
F3 C9 1.351(16) . ?
F4 C10 1.326(17) . ?
F5 C11 1.376(14) . ?
F6 C17 1.349(19) . ?
F7 C18 1.339(19) . ?
F8 C19 1.314(17) . ?
F9 C20 1.365(18) . ?
F10 C21 1.387(17) . ?
C2 C3 1.350(19) . ?
C2 C6 1.453(17) . ?
C3 C4 1.41(2) . ?
C3 H3 0.9300 . ?
C4 C5 1.39(2) . ?
C4 H4 0.9300 . ?
C5 C25 1.483(18) . ?
C6 C11 1.39(2) . ?
C6 C7 1.427(19) . ?
C7 C8 1.33(2) . ?
C8 C9 1.38(2) . ?
C9 C10 1.36(2) . ?
C10 C11 1.365(19) . ?
C12 C13 1.39(2) . ?
C12 C16 1.483(18) . ?
C13 C14 1.40(2) . ?
C13 H13 0.9300 . ?
C14 C15 1.33(2) . ?
C14 H14 0.9300 . ?
C15 C22 1.447(19) . ?
C16 C21 1.32(2) . ?
C16 C17 1.34(2) . ?
C17 C18 1.39(2) . ?
C18 C19 1.36(3) . ?
C19 C20 1.34(3) . ?
C20 C21 1.40(2) . ?
C22 C23 1.35(2) . ?
C22 C27 1.394(18) . ?
C23 C24 1.38(2) . ?
C23 H23 0.9300 . ?
C24 C25 1.38(2) . ?
C24 H24 0.9300 . ?
C25 C26 1.402(19) . ?
C26 C27 1.371(19) . ?
C26 H26 0.9300 . ?
C27 H27 0.9300 . ?

loop_
_geom_hbond_atom_site_label_D
_geom_hbond_atom_site_label_H
_geom_hbond_atom_site_label_A
_geom_hbond_distance_DH
_geom_hbond_distance_HA
_geom_hbond_distance_DA
_geom_hbond_angle_DHA
_geom_hbond_site_symmetry_A
C3 H3 F1 0.93 2.18 2.750(18) 118.3 .
C13 H13 F10 0.93 2.26 2.818(18) 117.8 .
C14 H14 F10 0.93 2.44 3.175(19) 136.2 2_565

loop_
_geom_torsion_atom_site_label_1
_geom_torsion_atom_site_label_2
_geom_torsion_atom_site_label_3
_geom_torsion_atom_site_label_4
_geom_torsion
_geom_torsion_site_symmetry_1
_geom_torsion_site_symmetry_2
_geom_torsion_site_symmetry_3
_geom_torsion_site_symmetry_4
_geom_torsion_publ_flag
C5 S1 C2 C3 0.0(11) . . . . ?
C5 S1 C2 C6 -178.7(10) . . . . ?
C6 C2 C3 C4 178.3(12) . . . . ?
S1 C2 C3 C4 -0.4(16) . . . . ?
C2 C3 C4 C5 0.7(18) . . . . ?
C3 C4 C5 C25 177.5(13) . . . . ?
C3 C4 C5 S1 -0.7(15) . . . . ?
C2 S1 C5 C4 0.4(10) . . . . ?
C2 S1 C5 C25 -177.9(11) . . . . ?
C3 C2 C6 C11 170.4(15) . . . . ?
S1 C2 C6 C11 -11.1(18) . . . . ?
C3 C2 C6 C7 -10(2) . . . . ?
S1 C2 C6 C7 168.7(11) . . . . ?
C11 C6 C7 C8 1(2) . . . . ?
C2 C6 C7 C8 -179.3(15) . . . . ?
C11 C6 C7 F1 178.5(13) . . . . ?
C2 C6 C7 F1 -1.4(19) . . . . ?
F1 C7 C8 F2 1(2) . . . . ?
C6 C7 C8 F2 178.7(13) . . . . ?
F1 C7 C8 C9 -178.7(13) . . . . ?
C6 C7 C8 C9 -1(3) . . . . ?
C7 C8 C9 F3 -179.7(15) . . . . ?
F2 C8 C9 F3 1(2) . . . . ?
C7 C8 C9 C10 1(2) . . . . ?
F2 C8 C9 C10 -178.2(13) . . . . ?
F3 C9 C10 F4 4(2) . . . . ?
C8 C9 C10 F4 -176.6(14) . . . . ?
F3 C9 C10 C11 179.4(14) . . . . ?
C8 C9 C10 C11 -2(2) . . . . ?
F4 C10 C11 F5 -4(2) . . . . ?
C9 C10 C11 F5 -179.1(14) . . . . ?
F4 C10 C11 C6 176.6(15) . . . . ?
C9 C10 C11 C6 2(2) . . . . ?
C7 C6 C11 C10 -1(2) . . . . ?
C2 C6 C11 C10 178.8(13) . . . . ?
C7 C6 C11 F5 179.7(11) . . . . ?
C2 C6 C11 F5 0(2) . . . . ?
C15 S2 C12 C13 -0.7(11) . . . . ?
C15 S2 C12 C16 179.2(10) . . . . ?
C16 C12 C13 C14 -179.8(11) . . . . ?
S2 C12 C13 C14 0.1(16) . . . . ?
C12 C13 C14 C15 0.9(19) . . . . ?
C13 C14 C15 C22 179.6(16) . . . . ?
C13 C14 C15 S2 -1.4(15) . . . . ?
C12 S2 C15 C14 1.2(11) . . . . ?
C12 S2 C15 C22 -179.6(10) . . . . ?
C13 C12 C16 C21 -11(2) . . . . ?
S2 C12 C16 C21 168.7(13) . . . . ?
C13 C12 C16 C17 170.2(15) . . . . ?
S2 C12 C16 C17 -9.7(18) . . . . ?
C21 C16 C17 F6 179.6(15) . . . . ?
C12 C16 C17 F6 -2(2) . . . . ?
C21 C16 C17 C18 1(2) . . . . ?
C12 C16 C17 C18 179.3(13) . . . . ?
C16 C17 C18 F7 177.6(14) . . . . ?
F6 C17 C18 F7 -1(2) . . . . ?
C16 C17 C18 C19 0(2) . . . . ?
F6 C17 C18 C19 -178.7(14) . . . . ?
F7 C18 C19 F8 2(2) . . . . ?
C17 C18 C19 F8 179.4(14) . . . . ?
F7 C18 C19 C20 -176.5(16) . . . . ?
C17 C18 C19 C20 1(2) . . . . ?
F8 C19 C20 F9 5(2) . . . . ?
C18 C19 C20 F9 -176.7(14) . . . . ?
F8 C19 C20 C21 178.7(14) . . . . ?
C18 C19 C20 C21 -3(3) . . . . ?
C17 C16 C21 F10 -179.4(14) . . . . ?
C12 C16 C21 F10 2(2) . . . . ?
C17 C16 C21 C20 -3(2) . . . . ?
C12 C16 C21 C20 178.5(15) . . . . ?
C19 C20 C21 C16 4(3) . . . . ?
F9 C20 C21 C16 178.1(15) . . . . ?
C19 C20 C21 F10 -179.2(14) . . . . ?
F9 C20 C21 F10 -5(2) . . . . ?
C14 C15 C22 C23 -166.5(16) . . . . ?
S2 C15 C22 C23 15(2) . . . . ?
C14 C15 C22 C27 10(2) . . . . ?
S2 C15 C22 C27 -168.5(11) . . . . ?
C27 C22 C23 C24 0(2) . . . . ?
C15 C22 C23 C24 177.4(16) . . . . ?
C22 C23 C24 C25 0(3) . . . . ?
C23 C24 C25 C26 0(2) . . . . ?
C23 C24 C25 C5 -179.4(15) . . . . ?
C4 C5 C25 C24 -5(2) . . . . ?
S1 C5 C25 C24 173.1(12) . . . . ?
C4 C5 C25 C26 175.4(15) . . . . ?
S1 C5 C25 C26 -6.6(19) . . . . ?
C24 C25 C26 C27 -1(2) . . . . ?
C5 C25 C26 C27 178.7(13) . . . . ?
C25 C26 C27 C22 1(2) . . . . ?
C23 C22 C27 C26 -1(2) . . . . ?
C15 C22 C27 C26 -178.3(13) . . . . ?
